data_7049828
loop_
_publ_author_name
'Afrin, Unjila'
'Iguchi, Hiroaki'
'Mian, Mohammad Rasel'
'Takaishi, Shinya'
'Yamakawa, Hiromichi'
'Terashige, Tsubasa'
'Miyamoto, Tatsuya'
'Okamoto, Hiroshi'
'Yamashita, Masahiro'

_publ_section_title
;
 MX-type single chain complexes with an aromatic in-plane ligand:
 incorporation of aromatic interactions for stabilizing the chain
 structure.
;
_journal_issue 22
_journal_name_full 'Dalton transactions (Cambridge, England : 2003)'
_journal_page_first 7828
_journal_page_last 7834
_journal_paper_doi 10.1039/c9dt00784a
_journal_volume 48
_journal_year 2019
_chemical_formula_moiety 'C24 H32 Br2 N8 Pt2 4+, C12 H16 Br2 N4 Pt 2+, 6(H2 O4 P 1-), 8(H2 O)'
_chemical_formula_sum 'C36 H76 Br4 N12 O32 P6 Pt3'
_chemical_formula_weight 2279.81
_space_group_crystal_system triclinic
_space_group_IT_number 2
_space_group_name_Hall '-P 1'
_space_group_name_H-M_alt 'P -1'
_symmetry_space_group_name_Hall '-P 1'
_symmetry_space_group_name_H-M 'P -1'
_atom_sites_solution_hydrogens geom
_atom_sites_solution_primary direct
_atom_sites_solution_secondary difmap
_audit_creation_method SHELXL-2018/3
_audit_update_record
;
2019-04-19 deposited with the CCDC.    2019-04-24 downloaded from the CCDC.
;
_cell_angle_alpha 72.019(5)
_cell_angle_beta 77.447(5)
_cell_angle_gamma 60.876(4)
_cell_formula_units_Z 1
_cell_length_a 11.0044(16)
_cell_length_b 11.0516(17)
_cell_length_c 16.852(3)
_cell_measurement_reflns_used 2231
_cell_measurement_temperature 200(2)
_cell_measurement_theta_max 24.32
_cell_measurement_theta_min 2.17
_cell_volume 1697.4(5)
_computing_cell_refinement 'Bruker SAINT'
_computing_data_collection 'Bruker APEX2'
_computing_data_reduction 'Bruker SAINT'
_computing_molecular_graphics 'Ortep for Windows (Farrugia, 2012)'
_computing_publication_material 'SHELXL-2018/3 (Sheldrick, 2018)'
_computing_structure_refinement 'SHELXL-2018/3 (Sheldrick, 2018)'
_computing_structure_solution 'SHELXT-2014/5 (Sheldrick, 2015)'
_diffrn_ambient_temperature 200(2)
_diffrn_measured_fraction_theta_full 0.982
_diffrn_measured_fraction_theta_max 0.982
_diffrn_measurement_device_type 'Bruker APEX-II CCD'
_diffrn_measurement_method 'phi and omega scans'
_diffrn_radiation_monochromator graphite
_diffrn_radiation_type MoK\a
_diffrn_radiation_wavelength 0.71073
_diffrn_reflns_av_R_equivalents 0.0955
_diffrn_reflns_av_unetI/netI 0.1643
_diffrn_reflns_Laue_measured_fraction_full 0.982
_diffrn_reflns_Laue_measured_fraction_max 0.982
_diffrn_reflns_limit_h_max 12
_diffrn_reflns_limit_h_min -12
_diffrn_reflns_limit_k_max 12
_diffrn_reflns_limit_k_min -12
_diffrn_reflns_limit_l_max 12
_diffrn_reflns_limit_l_min -19
_diffrn_reflns_number 8375
_diffrn_reflns_point_group_measured_fraction_full 0.982
_diffrn_reflns_point_group_measured_fraction_max 0.982
_diffrn_reflns_theta_full 24.607
_diffrn_reflns_theta_max 24.607
_diffrn_reflns_theta_min 2.125
_diffrn_source 'fine-focus sealed tube'
_exptl_absorpt_coefficient_mu 8.754
_exptl_absorpt_correction_T_max 0.844
_exptl_absorpt_correction_T_min 0.608
_exptl_absorpt_correction_type multi-scan
_exptl_absorpt_process_details SADABS-2014/5
_exptl_crystal_colour gray
_exptl_crystal_density_diffrn 2.230
_exptl_crystal_description Needdle
_exptl_crystal_F_000 1096
_exptl_crystal_recrystallization_method 'Re-crystallisation from solvent: water'
_exptl_crystal_size_max 0.080
_exptl_crystal_size_mid 0.040
_exptl_crystal_size_min 0.020
_refine_diff_density_max 3.742
_refine_diff_density_min -1.501
_refine_diff_density_rms 0.280
_refine_ls_extinction_method none
_refine_ls_goodness_of_fit_ref 1.022
_refine_ls_hydrogen_treatment constr
_refine_ls_matrix_type full
_refine_ls_number_parameters 453
_refine_ls_number_reflns 5598
_refine_ls_number_restraints 78
_refine_ls_restrained_S_all 1.020
_refine_ls_R_factor_all 0.1392
_refine_ls_R_factor_gt 0.0754
_refine_ls_shift/su_max 0.002
_refine_ls_shift/su_mean 0.000
_refine_ls_structure_factor_coef Fsqd
_refine_ls_weighting_details 'w=1/[\s^2^(Fo^2^)+(0.0650P)^2^+47.0210P] where P=(Fo^2^+2Fc^2^)/3'
_refine_ls_weighting_scheme calc
_refine_ls_wR_factor_gt 0.1626
_refine_ls_wR_factor_ref 0.1870
_reflns_Friedel_coverage 0.000
_reflns_number_gt 3597
_reflns_number_total 5598
_reflns_threshold_expression 'I > 2\s(I)'
_cod_data_source_file c9dt00784a2.cif
_cod_data_source_block shelx
_cod_depositor_comments 'Adding full bibliography for 7049828--7049831.cif.'
_cod_database_code 7049828
_shelx_shelxl_version_number 2018/3
_shelx_space_group_comment
;
The symmetry employed for this shelxl refinement is uniquely defined
by the following loop, which should always be used as a source of
symmetry information in preference to the above space-group names.
They are only intended as comments.
;
_shelx_estimated_absorpt_t_min 0.541
_shelx_estimated_absorpt_t_max 0.844
_exptl_absorpt_special_details
;
SADABS-2014/5 - Bruker AXS area detector scaling and absorption correction.
wR2(int) was 0.0770 before and 0.0441 after correction.
;

loop_
_space_group_symop_operation_xyz
'x, y, z'
'-x, -y, -z'

loop_
_atom_site_label
_atom_site_type_symbol
_atom_site_fract_x
_atom_site_fract_y
_atom_site_fract_z
_atom_site_U_iso_or_equiv
_atom_site_adp_type
_atom_site_occupancy
_atom_site_site_symmetry_order
_atom_site_calc_flag
_atom_site_refinement_flags_posn
_atom_site_refinement_flags_adp
_atom_site_refinement_flags_occupancy
_atom_site_disorder_assembly
_atom_site_disorder_group
Pt1 Pt 0.000000 0.000000 0.000000 0.0247(3) Uani 1 2 d S . P . .
Br1 Br 0.0238(2) 0.2171(2) -0.01078(12) 0.0352(5) Uani 1 1 d . . . . .
N1 N 0.0377(18) 0.0136(17) -0.1239(10) 0.035(4) Uani 1 1 d . . . . .
C1 C -0.067(3) 0.076(3) -0.1753(15) 0.055(7) Uani 1 1 d . . . . .
H1 H -0.161940 0.118136 -0.153958 0.066 Uiso 1 1 calc R U . . .
C2 C -0.032(3) 0.078(3) -0.2608(16) 0.074(8) Uani 1 1 d . . . . .
H2 H -0.102755 0.124356 -0.298607 0.089 Uiso 1 1 calc R U . . .
C3 C 0.101(4) 0.014(3) -0.2881(14) 0.076(9) Uani 1 1 d . . . . .
H3 H 0.125948 0.017312 -0.346068 0.091 Uiso 1 1 calc R U . . .
C4 C 0.203(3) -0.055(3) -0.2336(15) 0.061(7) Uani 1 1 d . U . . .
H4 H 0.296521 -0.109488 -0.252663 0.073 Uiso 1 1 calc R U . . .
C5 C 0.172(2) -0.049(2) -0.1548(12) 0.037(5) Uani 1 1 d . U . . .
C6 C 0.278(3) -0.107(3) -0.0938(18) 0.074(8) Uani 1 1 d . . . . .
H5 H 0.322827 -0.044401 -0.105422 0.088 Uiso 1 1 calc R U . . .
H6 H 0.350397 -0.202779 -0.100452 0.088 Uiso 1 1 calc R U . . .
N2 N 0.2102(17) -0.1191(18) -0.0028(12) 0.049(5) Uani 1 1 d . . . . .
H7 H 0.246101 -0.088962 0.026614 0.059 Uiso 1 1 calc R U . . .
H8 H 0.231082 -0.211925 0.022053 0.059 Uiso 1 1 calc R U . . .
Pt2 Pt 0.000000 0.500000 0.000000 0.0286(3) Uani 1 2 d S . P . .
N3 N -0.0540(19) 0.4275(17) 0.1225(10) 0.039(4) Uani 1 1 d . . . . .
C7 C -0.186(2) 0.470(3) 0.1551(15) 0.052(6) Uani 1 1 d . . . . .
H9 H -0.261433 0.540564 0.122099 0.063 Uiso 1 1 calc R U . . .
C8 C -0.211(3) 0.410(3) 0.2379(14) 0.060(7) Uani 1 1 d . . . . .
H10 H -0.304867 0.436725 0.261106 0.072 Uiso 1 1 calc R U . . .
C9 C -0.107(3) 0.314(3) 0.2864(14) 0.067(8) Uani 1 1 d . . . . .
H11 H -0.125912 0.275330 0.343573 0.080 Uiso 1 1 calc R U . . .
C10 C 0.028(3) 0.274(2) 0.2517(16) 0.058(7) Uani 1 1 d . . . . .
H12 H 0.104737 0.207035 0.284165 0.070 Uiso 1 1 calc R U . . .
C11 C 0.048(2) 0.333(2) 0.1712(14) 0.043(5) Uani 1 1 d . . . . .
C12 C 0.193(3) 0.285(3) 0.1253(18) 0.072(8) Uani 1 1 d . U . . .
H13 H 0.224870 0.188599 0.116909 0.087 Uiso 1 1 calc R U . . .
H14 H 0.258592 0.277417 0.160473 0.087 Uiso 1 1 calc R U . . .
N4 N 0.1976(16) 0.3869(19) 0.0393(13) 0.054(5) Uani 1 1 d . U . . .
H15 H 0.257289 0.336195 0.001639 0.065 Uiso 1 1 calc R U . . .
H16 H 0.228077 0.447421 0.043948 0.065 Uiso 1 1 calc R U . . .
Pt3 Pt 0.000000 0.500000 0.500000 0.0333(3) Uani 1 2 d DS U P . .
Br2A Br 0.0494(12) 0.6985(7) 0.4899(3) 0.052(3) Uani 0.73(2) 1 d D U P A 1
N5 N 0.0587(18) 0.4155(17) 0.6173(10) 0.037(4) Uani 1 1 d . . . . .
C13 C -0.028(3) 0.428(2) 0.6882(14) 0.052(6) Uani 1 1 d . . . . .
H17 H -0.125771 0.477807 0.683307 0.062 Uiso 1 1 calc R U . . .
C14 C 0.018(2) 0.372(2) 0.7646(12) 0.041(5) Uani 1 1 d . . . . .
H18 H -0.046477 0.388463 0.812602 0.050 Uiso 1 1 calc R U . . .
C15 C 0.157(3) 0.293(2) 0.7730(14) 0.050(6) Uani 1 1 d . . . . .
H19 H 0.190255 0.250635 0.827138 0.060 Uiso 1 1 calc R U . . .
C16 C 0.250(3) 0.274(3) 0.7025(14) 0.060(7) Uani 1 1 d . . . . .
H20 H 0.347484 0.218466 0.707019 0.072 Uiso 1 1 calc R U . . .
C17 C 0.196(3) 0.338(2) 0.6275(13) 0.051(6) Uani 1 1 d D . . . .
C18A C 0.290(4) 0.312(5) 0.547(2) 0.082(13) Uani 0.73(2) 1 d D U P A 1
H18A H 0.353680 0.355790 0.537744 0.098 Uiso 0.73(2) 1 calc R U P A 1
H18B H 0.348083 0.208434 0.551685 0.098 Uiso 0.73(2) 1 calc R U P A 1
P1 P 0.4092(8) 0.5084(8) 0.1254(5) 0.063(2) Uani 1 1 d . . . . .
O1 O 0.401(4) 0.376(3) 0.1656(15) 0.156(12) Uani 1 1 d D . . . .
O2 O 0.564(2) 0.469(3) 0.0962(17) 0.143(11) Uani 1 1 d . . . . .
O3 O 0.3267(19) 0.568(2) 0.0547(12) 0.085(6) Uani 1 1 d . . . . .
O4 O 0.358(3) 0.609(3) 0.1812(16) 0.122(9) Uani 1 1 d D . . . .
P2 P 0.4883(7) 0.8817(7) 0.1175(4) 0.0509(16) Uani 1 1 d . . . . .
O5 O 0.6265(17) 0.8327(18) 0.0590(11) 0.066(5) Uani 1 1 d . . . . .
O6 O 0.5030(14) 0.9788(18) 0.1584(12) 0.065(5) Uani 1 1 d . . . . .
O7 O 0.4905(19) 0.7508(19) 0.1794(12) 0.077(6) Uani 1 1 d D . . . .
O8 O 0.3635(17) 0.9645(17) 0.0660(10) 0.059(4) Uani 1 1 d . . . . .
O9 O 0.546(2) 0.019(4) 0.385(2) 0.28(3) Uani 1 1 d D . . B 3
O10 O 0.300(3) 0.100(4) 0.4326(15) 0.224(19) Uani 1 1 d D . . B 3
O11 O 0.375(5) 0.252(2) 0.3206(17) 0.31(3) Uani 1 1 d D . . B 3
O12 O 0.381(3) 0.025(2) 0.3017(14) 0.128(9) Uani 1 1 d D . . B 3
O13 O 0.373(4) 0.515(3) 0.3542(17) 0.172(13) Uani 1 1 d D . . . .
O14 O 0.596(3) 0.254(5) 0.411(2) 0.24(2) Uani 1 1 d . . . . .
O15 O 0.155(3) 0.948(2) 0.4627(14) 0.116(9) Uani 1 1 d . . . . .
O16 O 0.365(4) 0.749(4) 0.366(2) 0.23(2) Uani 1 1 d D . . . .
N6A N 0.206(2) 0.374(3) 0.4733(19) 0.053(8) Uani 0.73(2) 1 d D U P A 1
H6A H 0.214555 0.302313 0.453774 0.064 Uiso 0.73(2) 1 calc R U P A 1
H6B H 0.241356 0.427145 0.431854 0.064 Uiso 0.73(2) 1 calc R U P A 1
Br2B Br -0.045(4) 0.7313(15) 0.5095(10) 0.076(7) Uani 0.27(2) 1 d D U P A 2
N6B N 0.208(4) 0.429(7) 0.470(4) 0.052(17) Uani 0.27(2) 1 d D U P A 2
H6C H 0.241726 0.355552 0.444936 0.062 Uiso 0.27(2) 1 calc R U P A 2
H6D H 0.225014 0.500589 0.433435 0.062 Uiso 0.27(2) 1 calc R U P A 2
C18B C 0.278(8) 0.381(10) 0.548(3) 0.055(16) Uani 0.27(2) 1 d D U P A 2
H18C H 0.293333 0.459569 0.553090 0.066 Uiso 0.27(2) 1 calc R U P A 2
H18D H 0.370666 0.299365 0.542470 0.066 Uiso 0.27(2) 1 calc R U P A 2
P3 P 0.3966(15) 0.1001(11) 0.3557(7) 0.126(4) Uani 1 1 d D . . B 3

loop_
_atom_site_aniso_label
_atom_site_aniso_U_11
_atom_site_aniso_U_22
_atom_site_aniso_U_33
_atom_site_aniso_U_23
_atom_site_aniso_U_13
_atom_site_aniso_U_12
Pt1 0.0216(6) 0.0230(6) 0.0287(6) -0.0081(5) -0.0028(5) -0.0079(5)
Br1 0.0408(13) 0.0287(12) 0.0381(12) -0.0111(9) -0.0049(10) -0.0147(10)
N1 0.039(11) 0.035(10) 0.029(9) -0.008(8) 0.000(8) -0.017(9)
C1 0.053(16) 0.062(16) 0.058(16) -0.012(13) -0.024(13) -0.026(14)
C2 0.08(2) 0.09(2) 0.038(15) -0.014(14) 0.004(15) -0.028(19)
C3 0.12(3) 0.09(2) 0.016(12) -0.016(13) 0.020(16) -0.06(2)
C4 0.085(18) 0.050(14) 0.044(14) -0.023(12) 0.014(14) -0.029(13)
C5 0.040(13) 0.046(12) 0.032(11) -0.023(10) 0.011(10) -0.022(11)
C6 0.050(17) 0.061(18) 0.10(2) -0.043(16) 0.027(16) -0.017(15)
N2 0.029(10) 0.036(10) 0.091(15) -0.019(10) -0.018(10) -0.014(9)
Pt2 0.0252(7) 0.0241(6) 0.0387(7) -0.0138(5) -0.0065(5) -0.0076(5)
N3 0.043(11) 0.023(9) 0.046(10) -0.015(8) -0.006(9) -0.007(9)
C7 0.036(14) 0.055(15) 0.070(17) -0.028(13) 0.006(12) -0.020(12)
C8 0.071(19) 0.09(2) 0.036(13) -0.005(13) 0.002(13) -0.060(17)
C9 0.07(2) 0.10(2) 0.024(12) 0.003(13) -0.016(13) -0.037(18)
C10 0.07(2) 0.034(14) 0.064(17) -0.008(13) -0.034(15) -0.008(13)
C11 0.043(14) 0.028(12) 0.048(14) -0.009(11) 0.003(11) -0.012(11)
C12 0.050(16) 0.050(15) 0.095(19) 0.000(14) -0.013(15) -0.013(13)
N4 0.014(9) 0.041(11) 0.097(15) -0.030(10) -0.018(10) 0.009(8)
Pt3 0.0328(7) 0.0401(7) 0.0194(6) -0.0061(5) -0.0006(5) -0.0118(6)
Br2A 0.080(6) 0.049(3) 0.040(2) -0.0083(19) -0.008(3) -0.040(4)
N5 0.044(11) 0.034(10) 0.035(10) -0.012(8) -0.016(9) -0.011(9)
C13 0.047(15) 0.056(15) 0.044(14) -0.004(12) -0.011(12) -0.019(13)
C14 0.033(12) 0.045(13) 0.027(11) -0.012(10) 0.000(10) -0.003(11)
C15 0.077(19) 0.041(14) 0.036(13) -0.007(11) -0.015(13) -0.027(14)
C16 0.043(15) 0.09(2) 0.036(13) -0.002(13) -0.019(12) -0.025(14)
C17 0.061(17) 0.046(14) 0.032(12) 0.006(11) -0.015(12) -0.019(13)
C18A 0.064(18) 0.07(3) 0.069(16) -0.006(19) -0.015(14) -0.001(19)
P1 0.062(5) 0.052(4) 0.076(5) -0.012(4) -0.021(4) -0.021(4)
O1 0.24(4) 0.10(2) 0.15(2) -0.025(18) 0.00(2) -0.10(2)
O2 0.060(15) 0.23(3) 0.16(2) -0.11(2) 0.001(16) -0.048(19)
O3 0.064(13) 0.086(14) 0.094(14) -0.020(12) -0.042(12) -0.012(11)
O4 0.14(2) 0.12(2) 0.14(2) -0.088(17) 0.022(17) -0.060(18)
P2 0.043(4) 0.047(4) 0.065(4) -0.010(3) -0.009(3) -0.022(3)
O5 0.043(10) 0.063(11) 0.091(13) -0.029(10) -0.006(9) -0.015(9)
O6 0.015(8) 0.076(12) 0.115(14) -0.046(11) 0.007(9) -0.021(8)
O7 0.076(14) 0.067(12) 0.089(13) 0.000(11) -0.017(11) -0.039(11)
O8 0.052(11) 0.056(10) 0.069(11) -0.013(9) -0.016(9) -0.022(9)
O9 0.11(3) 0.30(5) 0.22(4) -0.03(4) 0.06(3) 0.02(3)
O10 0.24(4) 0.30(5) 0.16(3) -0.18(3) 0.11(3) -0.12(4)
O11 0.57(9) 0.09(2) 0.25(5) -0.04(3) 0.01(5) -0.15(4)
O12 0.12(2) 0.106(18) 0.15(2) -0.089(17) -0.020(17) -0.008(16)
O13 0.22(4) 0.21(3) 0.14(2) -0.06(2) -0.03(2) -0.11(3)
O14 0.12(3) 0.43(7) 0.13(3) -0.15(3) 0.02(2) -0.06(3)
O15 0.18(3) 0.094(17) 0.114(18) -0.014(14) 0.008(17) -0.108(19)
O16 0.20(4) 0.35(6) 0.20(4) 0.01(4) -0.06(3) -0.19(4)
N6A 0.049(14) 0.044(19) 0.052(13) -0.007(14) 0.007(10) -0.017(13)
Br2B 0.090(19) 0.069(7) 0.047(7) -0.013(6) -0.005(9) -0.021(9)
N6B 0.03(2) 0.05(3) 0.07(2) -0.02(2) -0.002(18) -0.01(2)
C18B 0.04(2) 0.05(3) 0.07(2) -0.02(2) -0.010(19) -0.01(2)
P3 0.168(12) 0.083(7) 0.104(8) -0.035(6) 0.035(8) -0.051(8)

loop_
_atom_type_symbol
_atom_type_description
_atom_type_scat_dispersion_real
_atom_type_scat_dispersion_imag
_atom_type_scat_source
C C 0.0033 0.0016 'International Tables Vol C Tables 4.2.6.8 and 6.1.1.4'
H H 0.0000 0.0000 'International Tables Vol C Tables 4.2.6.8 and 6.1.1.4'
N N 0.0061 0.0033 'International Tables Vol C Tables 4.2.6.8 and 6.1.1.4'
O O 0.0106 0.0060 'International Tables Vol C Tables 4.2.6.8 and 6.1.1.4'
P P 0.1023 0.0942 'International Tables Vol C Tables 4.2.6.8 and 6.1.1.4'
Br Br -0.2901 2.4595 'International Tables Vol C Tables 4.2.6.8 and 6.1.1.4'
Pt Pt -1.7033 8.3905 'International Tables Vol C Tables 4.2.6.8 and 6.1.1.4'

loop_
_geom_angle_atom_site_label_1
_geom_angle_atom_site_label_2
_geom_angle_atom_site_label_3
_geom_angle
_geom_angle_site_symmetry_1
_geom_angle_site_symmetry_3
N1 Pt1 N1 180.0 2 .
N1 Pt1 N2 97.8(7) 2 .
N1 Pt1 N2 82.2(7) . .
N1 Pt1 N2 82.2(7) 2 2
N1 Pt1 N2 97.8(7) . 2
N2 Pt1 N2 180.0(6) . 2
N1 Pt1 Br1 86.1(4) 2 .
N1 Pt1 Br1 93.9(4) . .
N2 Pt1 Br1 90.7(5) . .
N2 Pt1 Br1 89.3(5) 2 .
N1 Pt1 Br1 93.9(4) 2 2
N1 Pt1 Br1 86.1(4) . 2
N2 Pt1 Br1 89.3(5) . 2
N2 Pt1 Br1 90.7(5) 2 2
Br1 Pt1 Br1 180.0 . 2
C5 N1 C1 120.0(18) . .
C5 N1 Pt1 117.9(13) . .
C1 N1 Pt1 122.0(15) . .
N1 C1 C2 118(2) . .
N1 C1 H1 120.8 . .
C2 C1 H1 120.8 . .
C3 C2 C1 119(3) . .
C3 C2 H2 120.3 . .
C1 C2 H2 120.3 . .
C2 C3 C4 120(2) . .
C2 C3 H3 119.8 . .
C4 C3 H3 119.8 . .
C5 C4 C3 121(3) . .
C5 C4 H4 119.7 . .
C3 C4 H4 119.7 . .
C4 C5 N1 121(2) . .
C4 C5 C6 124(2) . .
N1 C5 C6 115.3(18) . .
C5 C6 N2 111.2(19) . .
C5 C6 H5 109.4 . .
N2 C6 H5 109.4 . .
C5 C6 H6 109.4 . .
N2 C6 H6 109.4 . .
H5 C6 H6 108.0 . .
C6 N2 Pt1 111.1(14) . .
C6 N2 H7 109.4 . .
Pt1 N2 H7 109.4 . .
C6 N2 H8 109.4 . .
Pt1 N2 H8 109.4 . .
H7 N2 H8 108.0 . .
N3 Pt2 N3 180.0 2_565 .
N3 Pt2 N4 97.1(8) 2_565 .
N3 Pt2 N4 82.9(8) . .
N3 Pt2 N4 82.9(8) 2_565 2_565
N3 Pt2 N4 97.1(8) . 2_565
N4 Pt2 N4 180.0 . 2_565
C11 N3 C7 119.2(19) . .
C11 N3 Pt2 117.7(15) . .
C7 N3 Pt2 123.1(15) . .
N3 C7 C8 118(2) . .
N3 C7 H9 120.8 . .
C8 C7 H9 120.8 . .
C9 C8 C7 122(3) . .
C9 C8 H10 119.1 . .
C7 C8 H10 119.1 . .
C8 C9 C10 119(2) . .
C8 C9 H11 120.7 . .
C10 C9 H11 120.7 . .
C11 C10 C9 118(2) . .
C11 C10 H12 121.0 . .
C9 C10 H12 121.0 . .
N3 C11 C10 124(2) . .
N3 C11 C12 114(2) . .
C10 C11 C12 122(2) . .
C11 C12 N4 113.1(19) . .
C11 C12 H13 109.0 . .
N4 C12 H13 109.0 . .
C11 C12 H14 109.0 . .
N4 C12 H14 109.0 . .
H13 C12 H14 107.8 . .
C12 N4 Pt2 108.1(14) . .
C12 N4 H15 110.1 . .
Pt2 N4 H15 110.1 . .
C12 N4 H16 110.1 . .
Pt2 N4 H16 110.1 . .
H15 N4 H16 108.4 . .
N5 Pt3 N5 180.0 2_566 .
N5 Pt3 N6B 83(2) 2_566 2_566
N5 Pt3 N6B 97(2) . 2_566
N5 Pt3 N6B 97(2) 2_566 .
N5 Pt3 N6B 83(2) . .
N6B Pt3 N6B 180.0 2_566 .
N5 Pt3 N6A 98.4(10) 2_566 .
N5 Pt3 N6A 81.6(10) . .
N5 Pt3 N6A 81.6(10) 2_566 2_566
N5 Pt3 N6A 98.4(10) . 2_566
N6A Pt3 N6A 180.0 . 2_566
N5 Pt3 Br2B 90.4(5) 2_566 2_566
N5 Pt3 Br2B 89.6(5) . 2_566
N6A Pt3 Br2B 67.5(11) . 2_566
N6A Pt3 Br2B 112.5(11) 2_566 2_566
N5 Pt3 Br2B 89.6(5) 2_566 .
N5 Pt3 Br2B 90.4(5) . .
N6B Pt3 Br2B 84(2) 2_566 .
N6B Pt3 Br2B 96(2) . .
Br2B Pt3 Br2B 180.0 2_566 .
N5 Pt3 Br2A 90.1(5) 2_566 .
N5 Pt3 Br2A 89.9(5) . .
N6A Pt3 Br2A 90.6(9) . .
N6A Pt3 Br2A 89.4(9) 2_566 .
N5 Pt3 Br2A 89.9(5) 2_566 2_566
N5 Pt3 Br2A 90.1(5) . 2_566
N6A Pt3 Br2A 89.4(9) . 2_566
N6A Pt3 Br2A 90.6(9) 2_566 2_566
Br2A Pt3 Br2A 180.0 . 2_566
C17 N5 C13 116.3(18) . .
C17 N5 Pt3 117.8(15) . .
C13 N5 Pt3 125.9(15) . .
C14 C13 N5 123(2) . .
C14 C13 H17 118.5 . .
N5 C13 H17 118.5 . .
C13 C14 C15 119(2) . .
C13 C14 H18 120.4 . .
C15 C14 H18 120.4 . .
C14 C15 C16 120(2) . .
C14 C15 H19 120.0 . .
C16 C15 H19 120.0 . .
C17 C16 C15 117(2) . .
C17 C16 H20 121.3 . .
C15 C16 H20 121.3 . .
C16 C17 N5 124(2) . .
C16 C17 C18B 123(4) . .
N5 C17 C18B 109(4) . .
C16 C17 C18A 121(2) . .
N5 C17 C18A 115(2) . .
N6A C18A C17 111(3) . .
N6A C18A H18A 109.4 . .
C17 C18A H18A 109.4 . .
N6A C18A H18B 109.4 . .
C17 C18A H18B 109.4 . .
H18A C18A H18B 108.0 . .
O3 P1 O1 104.1(15) . .
O3 P1 O4 112.0(14) . .
O1 P1 O4 113.9(15) . .
O3 P1 O2 110.9(14) . .
O1 P1 O2 106.7(19) . .
O4 P1 O2 109.1(14) . .
O7 P2 O8 114.1(10) . .
O7 P2 O6 111.9(11) . .
O8 P2 O6 110.6(10) . .
O7 P2 O5 106.9(11) . .
O8 P2 O5 110.2(10) . .
O6 P2 O5 102.4(9) . .
C18A N6A Pt3 113(2) . .
C18A N6A H6A 108.9 . .
Pt3 N6A H6A 108.9 . .
C18A N6A H6B 108.9 . .
Pt3 N6A H6B 108.9 . .
H6A N6A H6B 107.7 . .
C18B N6B Pt3 109(4) . .
C18B N6B H6C 110.0 . .
Pt3 N6B H6C 110.0 . .
C18B N6B H6D 110.0 . .
Pt3 N6B H6D 110.0 . .
H6C N6B H6D 108.3 . .
N6B C18B C17 114(5) . .
N6B C18B H18C 108.7 . .
C17 C18B H18C 108.7 . .
N6B C18B H18D 108.7 . .
C17 C18B H18D 108.7 . .
H18C C18B H18D 107.6 . .
O10 P3 O12 109.3(17) . .
O10 P3 O11 106.7(17) . .
O12 P3 O11 119.7(16) . .
O10 P3 O9 106.3(17) . .
O12 P3 O9 110.6(17) . .
O11 P3 O9 103(2) . .

loop_
_geom_bond_atom_site_label_1
_geom_bond_atom_site_label_2
_geom_bond_distance
_geom_bond_site_symmetry_2
Pt1 N1 2.011(15) 2
Pt1 N1 2.011(15) .
Pt1 N2 2.028(17) .
Pt1 N2 2.028(17) 2
Pt1 Br1 2.4860(18) .
Pt1 Br1 2.4861(18) 2
N1 C5 1.35(3) .
N1 C1 1.36(3) .
C1 C2 1.40(3) .
C1 H1 0.9500 .
C2 C3 1.32(4) .
C2 H2 0.9500 .
C3 C4 1.36(4) .
C3 H3 0.9500 .
C4 C5 1.31(3) .
C4 H4 0.9500 .
C5 C6 1.49(3) .
C6 N2 1.55(3) .
C6 H5 0.9900 .
C6 H6 0.9900 .
N2 H7 0.9100 .
N2 H8 0.9100 .
Pt2 N3 2.041(17) 2_565
Pt2 N3 2.041(17) .
Pt2 N4 2.049(15) .
Pt2 N4 2.049(15) 2_565
N3 C11 1.33(3) .
N3 C7 1.34(3) .
C7 C8 1.38(3) .
C7 H9 0.9500 .
C8 C9 1.34(3) .
C8 H10 0.9500 .
C9 C10 1.37(3) .
C9 H11 0.9500 .
C10 C11 1.33(3) .
C10 H12 0.9500 .
C11 C12 1.52(3) .
C12 N4 1.55(3) .
C12 H13 0.9900 .
C12 H14 0.9900 .
N4 H15 0.9100 .
N4 H16 0.9100 .
Pt3 N5 2.007(15) 2_566
Pt3 N5 2.007(15) .
Pt3 N6B 2.03(3) 2_566
Pt3 N6B 2.03(3) .
Pt3 N6A 2.04(2) .
Pt3 N6A 2.04(2) 2_566
Pt3 Br2B 2.407(14) 2_566
Pt3 Br2B 2.407(14) .
Pt3 Br2A 2.455(4) .
Pt3 Br2A 2.455(4) 2_566
N5 C17 1.35(3) .
N5 C13 1.35(3) .
C13 C14 1.33(3) .
C13 H17 0.9500 .
C14 C15 1.36(3) .
C14 H18 0.9500 .
C15 C16 1.38(3) .
C15 H19 0.9500 .
C16 C17 1.35(3) .
C16 H20 0.9500 .
C17 C18B 1.53(4) .
C17 C18A 1.53(4) .
C18A N6A 1.48(3) .
C18A H18A 0.9900 .
C18A H18B 0.9900 .
P1 O3 1.443(17) .
P1 O1 1.44(2) .
P1 O4 1.50(2) .
P1 O2 1.55(2) .
P2 O7 1.492(17) .
P2 O8 1.510(16) .
P2 O6 1.526(17) .
P2 O5 1.567(18) .
O9 P3 1.55(2) .
O10 P3 1.487(18) .
O11 P3 1.512(19) .
O12 P3 1.492(17) .
N6A H6A 0.9100 .
N6A H6B 0.9100 .
N6B C18B 1.48(4) .
N6B H6C 0.9100 .
N6B H6D 0.9100 .
C18B H18C 0.9900 .
C18B H18D 0.9900 .

loop_
_geom_torsion_atom_site_label_1
_geom_torsion_atom_site_label_2
_geom_torsion_atom_site_label_3
_geom_torsion_atom_site_label_4
_geom_torsion
C5 N1 C1 C2 -2(3)
Pt1 N1 C1 C2 -178.3(18)
N1 C1 C2 C3 2(4)
C1 C2 C3 C4 2(5)
C2 C3 C4 C5 -7(4)
C3 C4 C5 N1 7(4)
C3 C4 C5 C6 -173(2)
C1 N1 C5 C4 -3(3)
Pt1 N1 C5 C4 173.5(17)
C1 N1 C5 C6 177(2)
Pt1 N1 C5 C6 -7(2)
C4 C5 C6 N2 -165(2)
N1 C5 C6 N2 15(3)
C5 C6 N2 Pt1 -17(2)
C11 N3 C7 C8 -2(3)
Pt2 N3 C7 C8 177.3(16)
N3 C7 C8 C9 2(4)
C7 C8 C9 C10 -1(4)
C8 C9 C10 C11 0(4)
C7 N3 C11 C10 1(3)
Pt2 N3 C11 C10 -178.5(18)
C7 N3 C11 C12 176(2)
Pt2 N3 C11 C12 -4(2)
C9 C10 C11 N3 0(4)
C9 C10 C11 C12 -174(2)
N3 C11 C12 N4 18(3)
C10 C11 C12 N4 -167(2)
C11 C12 N4 Pt2 -23(2)
C17 N5 C13 C14 3(3)
Pt3 N5 C13 C14 -178.0(17)
N5 C13 C14 C15 -4(4)
C13 C14 C15 C16 2(3)
C14 C15 C16 C17 0(4)
C15 C16 C17 N5 -1(4)
C15 C16 C17 C18B 153(5)
C15 C16 C17 C18A -175(3)
C13 N5 C17 C16 0(3)
Pt3 N5 C17 C16 -179(2)
C13 N5 C17 C18B -158(4)
Pt3 N5 C17 C18B 23(5)
C13 N5 C17 C18A 173(3)
Pt3 N5 C17 C18A -6(3)
C16 C17 C18A N6A 171(3)
N5 C17 C18A N6A -3(4)
C17 C18A N6A Pt3 10(4)
Pt3 N6B C18B C17 24(8)
C16 C17 C18B N6B 171(5)
N5 C17 C18B N6B -31(8)
